data_4500351
loop_
_publ_author_name
'Fang, Shao-Ming'
'Sa\~nudo, E. Carolina'
'Hu, Min'
'Zhang, Qiang'
'Ma, Song-Tao'
'Jia, Li-Ran'
'Wang, Cong'
'Tang, Jia-You'
'Du, Miao'
'Liu, Chun-Sen'

_publ_section_title
;
 Hydrothermal Syntheses, Crystal Structures, and Magnetic Properties of a
 Series of Unique Three-Dimensional Lanthanide&#x2212;Organic Coordination
 Frameworks with aN-Protonated 2,6-Dihydroxypyridine-4-Carboxylate Tecton
;
_journal_issue 3
_journal_name_full 'Crystal Growth &amp; Design'
_journal_page_first 811
_journal_paper_doi 10.1021/cg1014626
_journal_volume 11
_journal_year 2011
_chemical_formula_sum 'C18 H17 Dy2 N3 O16'
_chemical_formula_weight 856.35
_chemical_name_systematic
; 
 ? 
;
_space_group_IT_number 61
_symmetry_cell_setting orthorhombic
_symmetry_space_group_name_Hall '-P 2ac 2ab'
_symmetry_space_group_name_H-M 'P b c a'
_atom_sites_solution_hydrogens geom
_atom_sites_solution_primary direct
_atom_sites_solution_secondary difmap
_audit_creation_method SHELXL-97
_cell_angle_alpha 90.00
_cell_angle_beta 90.00
_cell_angle_gamma 90.00
_cell_formula_units_Z 8
_cell_length_a 14.7990(3)
_cell_length_b 15.7385(3)
_cell_length_c 19.0145(5)
_cell_measurement_reflns_used 4315
_cell_measurement_temperature 294(2)
_cell_measurement_theta_max 28.2199
_cell_measurement_theta_min 2.9475
_cell_volume 4428.74(17)
_computing_cell_refinement 'SAINT (Bruker, 2007)'
_computing_data_collection 'SMART (Bruker, 2007)'
_computing_data_reduction SAINT
_computing_molecular_graphics 'SHELXTL (Sheldrick, 2008)'
_computing_publication_material 'SHELXTL and PLATON (Spek, 2009)'
_computing_structure_refinement 'SHELXL97 (Sheldrick, 2008)'
_computing_structure_solution 'SHELXS97 (Sheldrick, 2008)'
_diffrn_ambient_temperature 294(2)
_diffrn_measured_fraction_theta_full 0.996
_diffrn_measured_fraction_theta_max 0.996
_diffrn_measurement_device_type 'Bruker SMART CCD area-detector'
_diffrn_measurement_method '\f and \w scans'
_diffrn_radiation_monochromator graphite
_diffrn_radiation_source 'fine-focus sealed tube'
_diffrn_radiation_type MoK\a
_diffrn_radiation_wavelength 0.71073
_diffrn_reflns_av_R_equivalents 0.0448
_diffrn_reflns_av_sigmaI/netI 0.0686
_diffrn_reflns_limit_h_max 10
_diffrn_reflns_limit_h_min -17
_diffrn_reflns_limit_k_max 16
_diffrn_reflns_limit_k_min -18
_diffrn_reflns_limit_l_max 22
_diffrn_reflns_limit_l_min -17
_diffrn_reflns_number 11478
_diffrn_reflns_theta_full 25.00
_diffrn_reflns_theta_max 25.00
_diffrn_reflns_theta_min 3.04
_diffrn_standards_number 0
_exptl_absorpt_coefficient_mu 6.791
_exptl_absorpt_correction_T_max 0.4722
_exptl_absorpt_correction_T_min 0.3437
_exptl_absorpt_correction_type multi-scan
_exptl_absorpt_process_details '(SADABS; Sheldrick, 1996)'
_exptl_crystal_colour yellow
_exptl_crystal_density_diffrn 2.569
_exptl_crystal_density_meas ?
_exptl_crystal_density_method 'not measured'
_exptl_crystal_description block
_exptl_crystal_F_000 3248
_exptl_crystal_size_max 0.20
_exptl_crystal_size_mid 0.15
_exptl_crystal_size_min 0.13
_refine_diff_density_max 0.856
_refine_diff_density_min -1.009
_refine_diff_density_rms 0.150
_refine_ls_extinction_method none
_refine_ls_goodness_of_fit_ref 0.938
_refine_ls_hydrogen_treatment constr
_refine_ls_matrix_type full
_refine_ls_number_parameters 352
_refine_ls_number_reflns 3890
_refine_ls_number_restraints 24
_refine_ls_restrained_S_all 0.936
_refine_ls_R_factor_all 0.0572
_refine_ls_R_factor_gt 0.0277
_refine_ls_shift/su_max 0.002
_refine_ls_shift/su_mean 0.000
_refine_ls_structure_factor_coef Fsqd
_refine_ls_weighting_details 'calc w=1/[\s^2^(Fo^2^)+(0.0107P)^2^+0.0000P] where P=(Fo^2^+2Fc^2^)/3'
_refine_ls_weighting_scheme calc
_refine_ls_wR_factor_gt 0.0418
_refine_ls_wR_factor_ref 0.0439
_reflns_number_gt 2569
_reflns_number_total 3890
_reflns_threshold_expression I>2\s(I)
_cod_data_source_file cg1014626_si_002.cif
_cod_data_source_block 1
_cod_depositor_comments
;
The following automatic conversions were performed:

'_symmetry_cell_setting' value 'Orthorhombic' changed to
'orthorhombic' according to
/home/saulius/struct/CIF-dictionaries/cif_core.dic dictionary named
'cif_core.dic' version 2.4.1 from 2010-06-29.

Automatic conversion script
Id: cif_fix_values 1715 2011-07-08 13:25:40Z adriana 

The following automatic conversions were performed:

'_exptl_crystal_density_meas' value 'none' was changed to '?' - the
value is perceived as not measured.

Automatic conversion script
Id: cif_fix_values 3008 2015-01-20 13:52:24Z robertas 
;
_cod_original_sg_symbol_H-M Pbca
_cod_database_code 4500351

loop_
_symmetry_equiv_pos_as_xyz
'x, y, z'
'-x+1/2, -y, z+1/2'
'-x, y+1/2, -z+1/2'
'x+1/2, -y+1/2, -z'
'-x, -y, -z'
'x-1/2, y, -z-1/2'
'x, -y-1/2, z-1/2'
'-x-1/2, y-1/2, z'

loop_
_atom_site_label
_atom_site_type_symbol
_atom_site_fract_x
_atom_site_fract_y
_atom_site_fract_z
_atom_site_U_iso_or_equiv
_atom_site_adp_type
_atom_site_occupancy
_atom_site_symmetry_multiplicity
_atom_site_calc_flag
_atom_site_refinement_flags
Dy1 Dy 0.44661(2) 1.027520(16) 0.218136(16) 0.01071(8) Uani 1 1 d .
Dy2 Dy 0.44027(2) 0.754717(18) 0.520102(16) 0.01417(8) Uani 1 1 d .
C1 C 0.8159(4) 0.8909(4) 0.3821(4) 0.0126(15) Uani 1 1 d .
C2 C 0.7141(4) 0.8916(4) 0.3778(4) 0.0122(14) Uani 1 1 d .
C3 C 0.6721(4) 0.9649(4) 0.3540(3) 0.0107(14) Uani 1 1 d .
H3A H 0.7057 1.0129 0.3427 0.013 Uiso 1 1 calc R
C4 C 0.5776(4) 0.9649(4) 0.3473(3) 0.0121(15) Uani 1 1 d .
C5 C 0.5708(4) 0.8216(4) 0.3938(3) 0.0110(15) Uani 1 1 d .
C6 C 0.6651(4) 0.8206(4) 0.3963(3) 0.0139(16) Uani 1 1 d .
H6A H 0.6951 0.7716 0.4106 0.017 Uiso 1 1 calc R
C7 C 0.7048(5) 0.6700(4) 0.2357(4) 0.0186(18) Uani 1 1 d .
C8 C 0.7103(4) 0.7642(4) 0.2202(3) 0.0135(15) Uani 1 1 d .
C9 C 0.7902(4) 0.8078(4) 0.2204(4) 0.0167(16) Uani 1 1 d .
H9A H 0.8437 0.7785 0.2284 0.020 Uiso 1 1 calc R
C10 C 0.7932(4) 0.8941(4) 0.2089(3) 0.0141(16) Uani 1 1 d .
C11 C 0.6305(5) 0.8938(4) 0.1949(3) 0.0136(17) Uani 1 1 d .
C12 C 0.6279(4) 0.8055(4) 0.2069(3) 0.0182(16) Uani 1 1 d .
H12A H 0.5737 0.7756 0.2061 0.022 Uiso 1 1 calc R
C13 C 0.2160(5) 0.3993(5) 0.4732(4) 0.0183(19) Uani 1 1 d .
C14 C 0.2147(5) 0.4950(4) 0.4602(3) 0.0121(16) Uani 1 1 d .
C15 C 0.1334(4) 0.5365(4) 0.4577(3) 0.0142(16) Uani 1 1 d U
H15A H 0.0798 0.5060 0.4622 0.017 Uiso 1 1 calc R
C16 C 0.1309(5) 0.6245(4) 0.4486(4) 0.0192(17) Uani 1 1 d .
C17 C 0.2965(5) 0.6252(4) 0.4453(4) 0.0167(17) Uani 1 1 d .
C18 C 0.2964(4) 0.5380(4) 0.4546(3) 0.0117(15) Uani 1 1 d .
H18A H 0.3507 0.5084 0.4572 0.014 Uiso 1 1 calc R
O1 O 0.5312(3) 1.0276(3) 0.3204(2) 0.0153(10) Uani 1 1 d .
O2 O 0.5196(3) 0.7616(2) 0.4139(2) 0.0160(10) Uani 1 1 d .
O3 O 0.8596(3) 0.9512(3) 0.3583(2) 0.0168(11) Uani 1 1 d U
O4 O 0.8498(3) 0.8267(3) 0.4115(2) 0.0188(12) Uani 1 1 d .
O5 O 0.5584(3) 0.9390(3) 0.1814(2) 0.0250(11) Uani 1 1 d .
O6 O 0.8653(3) 0.9395(3) 0.2085(2) 0.0194(12) Uani 1 1 d .
O7 O 0.7756(3) 0.6327(3) 0.2519(4) 0.056(2) Uani 1 1 d .
O8 O 0.6294(3) 0.6347(3) 0.2314(3) 0.0242(12) Uani 1 1 d .
O9 O 0.3661(3) 0.6714(3) 0.4394(2) 0.0183(11) Uani 1 1 d U
O10 O 0.0605(3) 0.6706(3) 0.4474(2) 0.0232(11) Uani 1 1 d .
O11 O 0.2867(3) 0.3614(3) 0.4822(3) 0.0426(17) Uani 1 1 d .
O12 O 0.1381(3) 0.3638(3) 0.4750(3) 0.0293(14) Uani 1 1 d .
O13 O 0.5582(3) 1.1325(2) 0.1954(2) 0.0289(12) Uani 1 1 d .
H1W H 0.6088 1.1316 0.2164 0.035 Uiso 1 1 d R
H2W H 0.5621 1.1556 0.1551 0.035 Uiso 1 1 d R
O14 O 0.4080(3) 1.1078(3) 0.1170(3) 0.0392(15) Uani 1 1 d .
H3W H 0.4349 1.1548 0.1100 0.047 Uiso 1 1 d R
H4W H 0.3760 1.0930 0.0820 0.047 Uiso 1 1 d R
O15 O 0.5337(3) 0.6364(3) 0.5455(2) 0.0240(13) Uani 1 1 d .
H5W H 0.5174 0.6103 0.5825 0.029 Uiso 1 1 d R
H6W H 0.5885 0.6524 0.5476 0.029 Uiso 1 1 d R
O16 O 0.4050(4) 0.8248(3) 0.6270(3) 0.0453(16) Uani 1 1 d .
H7W H 0.4263 0.8642 0.6526 0.054 Uiso 1 1 d R
H8W H 0.3540 0.8074 0.6418 0.054 Uiso 1 1 d R
N1 N 0.5328(3) 0.8945(3) 0.3683(3) 0.0125(12) Uani 1 1 d U
H1A H 0.4749 0.8956 0.3653 0.015 Uiso 1 1 calc R
N2 N 0.7122(4) 0.9321(3) 0.1953(3) 0.0190(15) Uani 1 1 d .
H2A H 0.7132 0.9855 0.1861 0.023 Uiso 1 1 calc R
N3 N 0.2134(4) 0.6634(3) 0.4412(3) 0.0147(14) Uani 1 1 d .
H3B H 0.2130 0.7172 0.4333 0.018 Uiso 1 1 calc R

loop_
_atom_site_aniso_label
_atom_site_aniso_U_11
_atom_site_aniso_U_22
_atom_site_aniso_U_33
_atom_site_aniso_U_23
_atom_site_aniso_U_13
_atom_site_aniso_U_12
Dy1 0.00764(13) 0.00750(14) 0.01698(17) -0.00043(14) -0.00103(17) 0.00007(16)
Dy2 0.01064(14) 0.01158(16) 0.02028(17) 0.00101(14) 0.00099(17) -0.0017(2)
C1 0.012(3) 0.016(4) 0.010(4) -0.006(3) -0.004(3) 0.006(4)
C2 0.012(3) 0.011(3) 0.014(4) 0.000(3) -0.001(3) 0.003(3)
C3 0.011(3) 0.011(3) 0.011(4) 0.005(3) -0.001(3) -0.003(3)
C4 0.019(4) 0.013(3) 0.004(3) -0.001(3) 0.000(3) -0.002(3)
C5 0.012(4) 0.010(3) 0.011(4) -0.002(3) 0.003(3) -0.004(3)
C6 0.017(4) 0.013(4) 0.012(4) -0.002(3) -0.004(3) 0.006(3)
C7 0.027(4) 0.016(4) 0.013(5) 0.005(3) 0.006(4) 0.002(4)
C8 0.018(3) 0.013(4) 0.009(4) 0.003(3) 0.002(3) 0.002(3)
C9 0.017(3) 0.008(3) 0.026(4) 0.000(3) 0.006(4) 0.000(3)
C10 0.015(4) 0.022(4) 0.005(4) 0.001(3) 0.004(3) 0.000(3)
C11 0.013(4) 0.026(4) 0.003(4) -0.001(3) 0.002(3) -0.002(4)
C12 0.019(4) 0.021(4) 0.014(4) -0.007(3) -0.004(3) 0.001(3)
C13 0.022(4) 0.016(4) 0.017(5) 0.006(3) 0.000(4) -0.005(4)
C14 0.016(3) 0.007(3) 0.013(4) -0.004(3) 0.001(3) -0.001(3)
C15 0.0139(18) 0.0143(18) 0.0144(18) 0.0003(10) -0.0004(10) -0.0010(10)
C16 0.023(4) 0.021(4) 0.013(4) -0.002(3) 0.000(3) -0.007(4)
C17 0.013(4) 0.025(4) 0.012(4) 0.006(3) 0.007(3) -0.003(4)
C18 0.007(3) 0.010(4) 0.018(4) -0.004(3) 0.000(3) 0.002(3)
O1 0.010(2) 0.014(2) 0.022(3) 0.000(2) -0.0060(19) 0.005(2)
O2 0.013(2) 0.008(2) 0.026(3) 0.006(2) 0.009(2) -0.001(2)
O3 0.0161(14) 0.0166(14) 0.0176(14) 0.0009(9) 0.0009(9) -0.0016(10)
O4 0.013(3) 0.014(3) 0.029(3) 0.009(2) -0.002(2) 0.003(2)
O5 0.019(3) 0.030(3) 0.025(3) -0.004(2) -0.002(3) 0.018(3)
O6 0.012(2) 0.018(3) 0.028(3) -0.005(2) 0.002(2) -0.010(2)
O7 0.022(3) 0.029(3) 0.117(6) 0.038(3) 0.002(4) 0.004(3)
O8 0.021(3) 0.021(3) 0.031(3) 0.007(2) -0.001(3) -0.012(2)
O9 0.0175(14) 0.0179(14) 0.0194(14) -0.0006(10) 0.0006(10) -0.0021(10)
O10 0.013(2) 0.023(3) 0.034(3) -0.004(2) -0.003(3) 0.009(3)
O11 0.015(3) 0.025(3) 0.088(5) 0.022(3) 0.001(3) 0.004(3)
O12 0.018(3) 0.014(3) 0.055(4) 0.006(3) 0.001(3) -0.008(3)
O13 0.026(3) 0.030(3) 0.031(3) 0.021(2) -0.008(3) -0.012(3)
O14 0.057(4) 0.029(3) 0.031(3) 0.014(2) -0.021(3) -0.022(3)
O15 0.013(3) 0.029(3) 0.030(3) 0.013(2) 0.007(2) 0.006(2)
O16 0.053(4) 0.045(3) 0.038(4) -0.024(3) 0.016(3) -0.027(3)
N1 0.0115(15) 0.0129(14) 0.0132(15) 0.0004(10) 0.0002(10) -0.0001(10)
N2 0.021(3) 0.013(3) 0.023(4) 0.005(3) 0.001(3) 0.009(3)
N3 0.016(3) 0.010(3) 0.018(4) 0.001(3) -0.001(3) -0.003(3)

loop_
_atom_type_symbol
_atom_type_description
_atom_type_scat_dispersion_real
_atom_type_scat_dispersion_imag
_atom_type_scat_source
C C 0.0033 0.0016 'International Tables Vol C Tables 4.2.6.8 and 6.1.1.4'
H H 0.0000 0.0000 'International Tables Vol C Tables 4.2.6.8 and 6.1.1.4'
N N 0.0061 0.0033 'International Tables Vol C Tables 4.2.6.8 and 6.1.1.4'
O O 0.0106 0.0060 'International Tables Vol C Tables 4.2.6.8 and 6.1.1.4'
Dy Dy -0.1892 4.4098 'International Tables Vol C Tables 4.2.6.8 and 6.1.1.4'

loop_
_geom_angle_atom_site_label_1
_geom_angle_atom_site_label_2
_geom_angle_atom_site_label_3
_geom_angle
_geom_angle_site_symmetry_1
_geom_angle_site_symmetry_3
O8 Dy1 O5 163.25(17) 3_655 .
O8 Dy1 O3 112.63(16) 3_655 6_556
O5 Dy1 O3 83.81(16) . 6_556
O8 Dy1 O6 86.07(16) 3_655 6_556
O5 Dy1 O6 101.39(16) . 6_556
O3 Dy1 O6 76.99(15) 6_556 6_556
O8 Dy1 O1 84.95(16) 3_655 .
O5 Dy1 O1 82.23(15) . .
O3 Dy1 O1 147.23(14) 6_556 .
O6 Dy1 O1 76.94(15) 6_556 .
O8 Dy1 O14 79.91(19) 3_655 .
O5 Dy1 O14 104.64(16) . .
O3 Dy1 O14 68.16(16) 6_556 .
O6 Dy1 O14 133.27(16) 6_556 .
O1 Dy1 O14 144.31(15) . .
O8 Dy1 O13 84.47(16) 3_655 .
O5 Dy1 O13 82.21(16) . .
O3 Dy1 O13 129.92(15) 6_556 .
O6 Dy1 O13 153.01(15) 6_556 .
O1 Dy1 O13 77.09(14) . .
O14 Dy1 O13 69.46(16) . .
O10 Dy2 O12 96.64(17) 4_566 8_665
O10 Dy2 O4 127.82(16) 4_566 4_466
O12 Dy2 O4 110.31(16) 8_665 4_466
O10 Dy2 O9 150.58(16) 4_566 .
O12 Dy2 O9 86.21(17) 8_665 .
O4 Dy2 O9 77.21(16) 4_466 .
O10 Dy2 O2 79.26(15) 4_566 .
O12 Dy2 O2 83.89(16) 8_665 .
O4 Dy2 O2 145.04(15) 4_466 .
O9 Dy2 O2 71.92(15) . .
O10 Dy2 O15 83.78(16) 4_566 .
O12 Dy2 O15 169.00(16) 8_665 .
O4 Dy2 O15 77.48(15) 4_466 .
O9 Dy2 O15 88.10(16) . .
O2 Dy2 O15 85.40(14) . .
O10 Dy2 O16 72.03(17) 4_566 .
O12 Dy2 O16 81.85(18) 8_665 .
O4 Dy2 O16 68.90(16) 4_466 .
O9 Dy2 O16 137.12(17) . .
O2 Dy2 O16 146.04(15) . .
O15 Dy2 O16 108.61(16) . .
O3 C1 O4 124.8(6) . .
O3 C1 C2 119.8(6) . .
O4 C1 C2 115.4(6) . .
C6 C2 C3 121.5(6) . .
C6 C2 C1 120.3(6) . .
C3 C2 C1 118.2(6) . .
C2 C3 C4 118.4(6) . .
C2 C3 H3A 120.8 . .
C4 C3 H3A 120.8 . .
O1 C4 N1 118.5(5) . .
O1 C4 C3 123.9(6) . .
N1 C4 C3 117.5(6) . .
O2 C5 N1 119.0(5) . .
O2 C5 C6 125.3(6) . .
N1 C5 C6 115.7(6) . .
C2 C6 C5 120.5(6) . .
C2 C6 H6A 119.7 . .
C5 C6 H6A 119.7 . .
O7 C7 O8 124.0(6) . .
O7 C7 C8 117.9(6) . .
O8 C7 C8 118.1(6) . .
C9 C8 C12 121.2(6) . .
C9 C8 C7 122.5(6) . .
C12 C8 C7 116.2(6) . .
C8 C9 C10 121.6(6) . .
C8 C9 H9A 119.2 . .
C10 C9 H9A 119.2 . .
O6 C10 N2 119.1(6) . .
O6 C10 C9 125.2(6) . .
N2 C10 C9 115.7(6) . .
O5 C11 N2 119.3(6) . .
O5 C11 C12 123.1(6) . .
N2 C11 C12 117.6(6) . .
C8 C12 C11 117.5(6) . .
C8 C12 H12A 121.2 . .
C11 C12 H12A 121.2 . .
O11 C13 O12 123.8(7) . .
O11 C13 C14 121.2(7) . .
O12 C13 C14 115.1(6) . .
C15 C14 C18 122.1(6) . .
C15 C14 C13 119.1(6) . .
C18 C14 C13 118.8(6) . .
C14 C15 C16 119.9(6) . .
C14 C15 H15A 120.0 . .
C16 C15 H15A 120.0 . .
O10 C16 N3 118.3(6) . .
O10 C16 C15 126.1(7) . .
N3 C16 C15 115.6(6) . .
O9 C17 N3 118.2(6) . .
O9 C17 C18 125.6(6) . .
N3 C17 C18 116.2(6) . .
C17 C18 C14 119.5(6) . .
C17 C18 H18A 120.2 . .
C14 C18 H18A 120.2 . .
C4 O1 Dy1 127.8(4) . .
C5 O2 Dy2 126.5(4) . .
C1 O3 Dy1 158.9(4) . 6_656
C1 O4 Dy2 160.9(4) . 4_566
C11 O5 Dy1 150.0(4) . .
C10 O6 Dy1 139.9(4) . 6_656
C7 O8 Dy1 139.1(5) . 3_645
C17 O9 Dy2 131.1(5) . .
C16 O10 Dy2 162.8(5) . 4_466
C13 O12 Dy2 144.0(5) . 8_655
Dy1 O13 H1W 121.1 . .
Dy1 O13 H2W 120.6 . .
H1W O13 H2W 111.8 . .
Dy1 O14 H3W 118.5 . .
Dy1 O14 H4W 128.6 . .
H3W O14 H4W 112.1 . .
Dy2 O15 H5W 112.6 . .
Dy2 O15 H6W 109.5 . .
H5W O15 H6W 112.0 . .
Dy2 O16 H7W 138.5 . .
Dy2 O16 H8W 109.3 . .
H7W O16 H8W 112.0 . .
C4 N1 C5 126.3(5) . .
C4 N1 H1A 116.9 . .
C5 N1 H1A 116.9 . .
C11 N2 C10 126.4(6) . .
C11 N2 H2A 116.8 . .
C10 N2 H2A 116.8 . .
C17 N3 C16 126.6(6) . .
C17 N3 H3B 116.7 . .
C16 N3 H3B 116.7 . .

loop_
_geom_bond_atom_site_label_1
_geom_bond_atom_site_label_2
_geom_bond_distance
_geom_bond_site_symmetry_2
Dy1 O8 2.243(4) 3_655
Dy1 O5 2.274(5) .
Dy1 O3 2.283(4) 6_556
Dy1 O6 2.305(4) 6_556
Dy1 O1 2.313(4) .
Dy1 O14 2.371(5) .
Dy1 O13 2.375(4) .
Dy2 O10 2.220(5) 4_566
Dy2 O12 2.243(5) 8_665
Dy2 O4 2.264(4) 4_466
Dy2 O9 2.297(5) .
Dy2 O2 2.338(4) .
Dy2 O15 2.368(4) .
Dy2 O16 2.371(5) .
C1 O3 1.235(7) .
C1 O4 1.259(7) .
C1 C2 1.508(8) .
C2 C6 1.378(8) .
C2 C3 1.386(8) .
C3 C4 1.405(8) .
C3 H3A 0.9300 .
C4 O1 1.306(7) .
C4 N1 1.351(7) .
C5 O2 1.270(6) .
C5 N1 1.366(7) .
C5 C6 1.396(9) .
C6 H6A 0.9300 .
C7 O7 1.241(8) .
C7 O8 1.250(7) .
C7 C8 1.513(8) .
C8 C9 1.368(8) .
C8 C12 1.404(8) .
C9 C10 1.376(8) .
C9 H9A 0.9300 .
C10 O6 1.284(7) .
C10 N2 1.365(8) .
C11 O5 1.307(8) .
C11 N2 1.350(8) .
C11 C12 1.410(8) .
C12 H12A 0.9300 .
C13 O11 1.217(9) .
C13 O12 1.281(8) .
C13 C14 1.527(9) .
C14 C15 1.369(9) .
C14 C18 1.390(9) .
C15 C16 1.398(9) .
C15 H15A 0.9300 .
C16 O10 1.270(8) .
C16 N3 1.373(8) .
C17 O9 1.266(7) .
C17 N3 1.371(8) .
C17 C18 1.383(8) .
C18 H18A 0.9300 .
O3 Dy1 2.283(4) 6_656
O4 Dy2 2.264(4) 4_566
O6 Dy1 2.305(4) 6_656
O8 Dy1 2.243(4) 3_645
O10 Dy2 2.220(5) 4_466
O12 Dy2 2.243(5) 8_655
O13 H1W 0.8500 .
O13 H2W 0.8499 .
O14 H3W 0.8500 .
O14 H4W 0.8501 .
O15 H5W 0.8500 .
O15 H6W 0.8500 .
O16 H7W 0.8500 .
O16 H8W 0.8500 .
N1 H1A 0.8600 .
N2 H2A 0.8600 .
N3 H3B 0.8600 .

loop_
_geom_torsion_atom_site_label_1
_geom_torsion_atom_site_label_2
_geom_torsion_atom_site_label_3
_geom_torsion_atom_site_label_4
_geom_torsion
_geom_torsion_site_symmetry_1
_geom_torsion_site_symmetry_4
O3 C1 C2 C6 172.2(6) . .
O4 C1 C2 C6 -8.6(10) . .
O3 C1 C2 C3 -7.0(10) . .
O4 C1 C2 C3 172.2(6) . .
C6 C2 C3 C4 -1.6(10) . .
C1 C2 C3 C4 177.6(6) . .
C2 C3 C4 O1 -174.5(6) . .
C2 C3 C4 N1 3.5(9) . .
C3 C2 C6 C5 -2.1(10) . .
C1 C2 C6 C5 178.7(6) . .
O2 C5 C6 C2 -175.3(6) . .
N1 C5 C6 C2 3.7(9) . .
O7 C7 C8 C9 3.0(10) . .
O8 C7 C8 C9 -177.1(7) . .
O7 C7 C8 C12 -175.6(7) . .
O8 C7 C8 C12 4.3(9) . .
C12 C8 C9 C10 1.2(11) . .
C7 C8 C9 C10 -177.4(6) . .
C8 C9 C10 O6 179.7(7) . .
C8 C9 C10 N2 -1.9(10) . .
C9 C8 C12 C11 -1.0(10) . .
C7 C8 C12 C11 177.7(5) . .
O5 C11 C12 C8 179.3(6) . .
N2 C11 C12 C8 1.6(9) . .
O11 C13 C14 C15 -173.3(7) . .
O12 C13 C14 C15 5.8(9) . .
O11 C13 C14 C18 3.6(10) . .
O12 C13 C14 C18 -177.4(6) . .
C18 C14 C15 C16 0.8(10) . .
C13 C14 C15 C16 177.5(6) . .
C14 C15 C16 O10 -177.9(7) . .
C14 C15 C16 N3 1.1(10) . .
O9 C17 C18 C14 -179.9(7) . .
N3 C17 C18 C14 -0.8(9) . .
C15 C14 C18 C17 -1.0(10) . .
C13 C14 C18 C17 -177.7(6) . .
N1 C4 O1 Dy1 -63.4(7) . .
C3 C4 O1 Dy1 114.6(6) . .
O8 Dy1 O1 C4 155.9(5) 3_655 .
O5 Dy1 O1 C4 -34.9(4) . .
O3 Dy1 O1 C4 30.7(6) 6_556 .
O6 Dy1 O1 C4 68.8(4) 6_556 .
O14 Dy1 O1 C4 -139.2(4) . .
O13 Dy1 O1 C4 -118.6(5) . .
N1 C5 O2 Dy2 -77.7(6) . .
C6 C5 O2 Dy2 101.2(7) . .
O10 Dy2 O2 C5 -31.0(5) 4_566 .
O12 Dy2 O2 C5 67.0(5) 8_665 .
O4 Dy2 O2 C5 -175.8(4) 4_466 .
O9 Dy2 O2 C5 155.0(5) . .
O15 Dy2 O2 C5 -115.5(5) . .
O16 Dy2 O2 C5 1.5(6) . .
O4 C1 O3 Dy1 79.8(14) . 6_656
C2 C1 O3 Dy1 -101.2(12) . 6_656
O3 C1 O4 Dy2 40.8(18) . 4_566
C2 C1 O4 Dy2 -138.3(11) . 4_566
N2 C11 O5 Dy1 -83.8(10) . .
C12 C11 O5 Dy1 98.6(10) . .
O8 Dy1 O5 C11 48.3(12) 3_655 .
O3 Dy1 O5 C11 -142.4(9) 6_556 .
O6 Dy1 O5 C11 -67.0(9) 6_556 .
O1 Dy1 O5 C11 7.9(9) . .
O14 Dy1 O5 C11 152.2(9) . .
O13 Dy1 O5 C11 85.9(9) . .
N2 C10 O6 Dy1 83.7(8) . 6_656
C9 C10 O6 Dy1 -98.0(8) . 6_656
O7 C7 O8 Dy1 31.8(12) . 3_645
C8 C7 O8 Dy1 -148.1(5) . 3_645
N3 C17 O9 Dy2 81.8(8) . .
C18 C17 O9 Dy2 -99.1(8) . .
O10 Dy2 O9 C17 165.8(5) 4_566 .
O12 Dy2 O9 C17 -97.4(6) 8_665 .
O4 Dy2 O9 C17 14.4(5) 4_466 .
O2 Dy2 O9 C17 177.8(6) . .
O15 Dy2 O9 C17 92.0(6) . .
O16 Dy2 O9 C17 -23.7(7) . .
N3 C16 O10 Dy2 -101.5(15) . 4_466
C15 C16 O10 Dy2 77.5(17) . 4_466
O11 C13 O12 Dy2 27.4(13) . 8_655
C14 C13 O12 Dy2 -151.6(6) . 8_655
O1 C4 N1 C5 176.2(5) . .
C3 C4 N1 C5 -1.9(9) . .
O2 C5 N1 C4 177.4(5) . .
C6 C5 N1 C4 -1.7(9) . .
O5 C11 N2 C10 179.6(6) . .
C12 C11 N2 C10 -2.7(10) . .
O6 C10 N2 C11 -178.8(6) . .
C9 C10 N2 C11 2.8(10) . .
O9 C17 N3 C16 -177.8(7) . .
C18 C17 N3 C16 3.0(10) . .
O10 C16 N3 C17 175.9(6) . .
C15 C16 N3 C17 -3.2(10) . .
